data_2227934
loop_
_publ_author_name
'Nitek, Wojciech'
'Roma\'nczyk, Piotr P.'
'Lubera, Tomasz'
'W\/lodarczyk, Andrzej J.'

_publ_section_title
;
 Bis(3-methylphenolato-\k<i>O</i>)(nitrosyl-\k<i>N</i>)[tris(3,5-dimethylpyrazol-1-yl-\k<i>N</i>^2^)hydridoborato]molybdenum(II)
;
_journal_coeditor_code RK2216
_journal_issue 10
_journal_name_full 'Acta Crystallographica Section E'
_journal_page_first m1239
_journal_page_last m1240
_journal_paper_doi 10.1107/S1600536810033763
_journal_volume 66
_journal_year 2010
_chemical_formula_iupac '[Mo (C15 H22 B1 N6) (C7 H7 O)2 (N O)]'
_chemical_formula_moiety 'C29 H36 B1 Mo1 N7 O3'
_chemical_formula_sum 'C29 H36 B Mo N7 O3'
_chemical_formula_weight 637.40
_chemical_name_systematic
;
Bis(3-methylphenolato-\k<i>O</i>)(nitrosyl-\k<i>N</i>)[tris(3,5-
dimethylpyrazol-1-yl-\k<i>N</i>^2^)hydridoborato]molybdenum(II)
;
_space_group_IT_number 2
_symmetry_cell_setting triclinic
_symmetry_space_group_name_Hall '-P 1'
_symmetry_space_group_name_H-M 'P -1'
_audit_creation_method 'WinGX routine CIF_UPDATE'
_cell_angle_alpha 86.103(5)
_cell_angle_beta 83.533(5)
_cell_angle_gamma 74.597(5)
_cell_formula_units_Z 2
_cell_length_a 8.041(5)
_cell_length_b 13.562(5)
_cell_length_c 14.591(5)
_cell_measurement_reflns_used 6763
_cell_measurement_temperature 295(2)
_cell_measurement_theta_max 27.485
_cell_measurement_theta_min 0.998
_cell_volume 1523.1(12)
_computing_cell_refinement '<i>SCALEPACK</i> (Otwinowski & Minor, 1997)'
_computing_data_collection '<i>COLLECT</i> (Nonius, 1998)'
_computing_data_reduction '<i>DENZO</i> and <i>SCALEPACK</i> (Otwinowski & Minor, 1997)'
_computing_molecular_graphics '<i>ORTEP-3</i> (Farrugia, 1997)'
_computing_publication_material '<i>WinGX</i>  (Farrugia, 1999)'
_computing_structure_refinement '<i>SHELXL97</i> (Sheldrick, 2008)'
_computing_structure_solution '<i>SIR97</i> (Altomare <i>et al.</i>, 1999)'
_diffrn_ambient_temperature 295(2)
_diffrn_measured_fraction_theta_full 0.992
_diffrn_measured_fraction_theta_max 0.992
_diffrn_measurement_device '95mm CCD camera on \k-goniostat'
_diffrn_measurement_device_type 'Nonius KappaCCD'
_diffrn_measurement_method '\w- and \f-scans'
_diffrn_radiation_type MoK\a
_diffrn_radiation_wavelength 0.71069
_diffrn_reflns_av_R_equivalents 0.0244
_diffrn_reflns_limit_h_max 10
_diffrn_reflns_limit_h_min -10
_diffrn_reflns_limit_k_max 17
_diffrn_reflns_limit_k_min -17
_diffrn_reflns_limit_l_max 18
_diffrn_reflns_limit_l_min -18
_diffrn_reflns_number 12695
_diffrn_reflns_theta_full 27.44
_diffrn_reflns_theta_max 27.44
_diffrn_reflns_theta_min 2.89
_exptl_absorpt_coefficient_mu 0.472
_exptl_absorpt_correction_T_max 0.9543
_exptl_absorpt_correction_T_min 0.9032
_exptl_absorpt_correction_type multi-scan
_exptl_absorpt_process_details '(<i>DENZO-SMN</i>; Otwinowski & Minor, 1997)'
_exptl_crystal_colour 'dark brown'
_exptl_crystal_density_diffrn 1.390
_exptl_crystal_density_method 'not measured'
_exptl_crystal_description prism
_exptl_crystal_F_000 660
_exptl_crystal_size_max 0.22
_exptl_crystal_size_mid 0.15
_exptl_crystal_size_min 0.1
_refine_diff_density_max 0.683
_refine_diff_density_min -0.512
_refine_ls_extinction_coef 0.0117(12)
_refine_ls_extinction_expression Fc^*^=kFc[1+0.001xFc^2^\l^3^/sin(2\q)]^-1/4^
_refine_ls_extinction_method '<i>SHELXL97</i> (Sheldrick, 2008)'
_refine_ls_goodness_of_fit_ref 1.08
_refine_ls_hydrogen_treatment mixed
_refine_ls_matrix_type full
_refine_ls_number_parameters 383
_refine_ls_number_reflns 6901
_refine_ls_number_restraints 0
_refine_ls_restrained_S_all 1.08
_refine_ls_R_factor_gt 0.0409
_refine_ls_shift/su_max 0.001
_refine_ls_structure_factor_coef Fsqd
_refine_ls_weighting_details 'calc w=1/[\s^2^(Fo^2^)+(0.0476P)^2^+0.7213P] where P=(Fo^2^+2Fc^2^)/3'
_refine_ls_weighting_scheme calc
_refine_ls_wR_factor_ref 0.1045
_reflns_number_gt 5801
_reflns_number_total 6901
_reflns_threshold_expression I>2\s(I)
_cod_data_source_file rk2216.cif
_cod_data_source_block I
_cod_original_formula_sum 'C29 H36 B1 Mo1 N7 O3'
_cod_database_code 2227934
_cod_database_fobs_code 2227934

loop_
_symmetry_equiv_pos_as_xyz
'x, y, z'
'-x, -y, -z'

loop_
_atom_site_type_symbol
_atom_site_label
_atom_site_fract_x
_atom_site_fract_y
_atom_site_fract_z
_atom_site_U_iso_or_equiv
_atom_site_adp_type
_atom_site_calc_flag
_atom_site_refinement_flags
_atom_site_occupancy
_atom_site_disorder_assembly
_atom_site_disorder_group
B B1 0.0436(4) 0.5567(2) 0.2703(2) 0.0491(7) Uani d . 1 . .
Mo Mo1 0.07282(3) 0.315037(17) 0.229233(15) 0.04338(10) Uani d . 1 . .
N N11 0.1515(3) 0.43407(18) 0.13985(15) 0.0483(5) Uani d . 1 . .
N N12 0.1411(3) 0.52830(17) 0.17426(15) 0.0478(5) Uani d . 1 . .
C C13 0.2049(4) 0.5870(2) 0.1076(2) 0.0584(7) Uani d . 1 . .
C C14 0.2583(4) 0.5300(3) 0.0305(2) 0.0667(9) Uani d . 1 . .
H H14 0.3091 0.5504 -0.0255 0.08 Uiso calc R 1 . .
C C15 0.2223(4) 0.4361(3) 0.0517(2) 0.0579(7) Uani d . 1 . .
C C16 0.2551(5) 0.3471(3) -0.0090(2) 0.0787(10) Uani d . 1 . .
H H16A 0.3245 0.2873 0.0206 0.118 Uiso calc R 1 . .
H H16B 0.3152 0.3617 -0.0669 0.118 Uiso calc R 1 . .
H H16C 0.1466 0.3351 -0.0197 0.118 Uiso calc R 1 . .
C C17 0.2090(6) 0.6948(3) 0.1220(3) 0.0778(10) Uani d . 1 . .
H H17A 0.0932 0.7386 0.1248 0.117 Uiso calc R 1 . .
H H17B 0.2791 0.7176 0.0717 0.117 Uiso calc R 1 . .
H H17C 0.2572 0.6972 0.1788 0.117 Uiso calc R 1 . .
N N21 -0.1565(3) 0.44545(18) 0.25060(16) 0.0484(5) Uani d . 1 . .
N N22 -0.1381(3) 0.53995(17) 0.26969(16) 0.0491(5) Uani d . 1 . .
C C23 -0.2964(4) 0.6069(2) 0.2796(2) 0.0596(8) Uani d . 1 . .
C C24 -0.4160(4) 0.5555(3) 0.2679(2) 0.0655(9) Uani d . 1 . .
H H24 -0.5355 0.5827 0.2715 0.079 Uiso calc R 1 . .
C C25 -0.3275(4) 0.4552(3) 0.2497(2) 0.0566(7) Uani d . 1 . .
C C26 -0.4001(4) 0.3693(3) 0.2310(3) 0.0755(10) Uani d . 1 . .
H H26A -0.3376 0.3357 0.1769 0.113 Uiso calc R 1 . .
H H26B -0.5202 0.3956 0.2212 0.113 Uiso calc R 1 . .
H H26C -0.3894 0.3213 0.2829 0.113 Uiso calc R 1 . .
C C27 -0.3215(5) 0.7166(3) 0.2991(3) 0.0823(11) Uani d . 1 . .
H H27A -0.268 0.7212 0.3536 0.123 Uiso calc R 1 . .
H H27B -0.4432 0.7495 0.3083 0.123 Uiso calc R 1 . .
H H27C -0.2694 0.7498 0.2478 0.123 Uiso calc R 1 . .
N N31 0.1762(3) 0.38254(16) 0.33866(15) 0.0427(5) Uani d . 1 . .
N N32 0.1396(3) 0.48717(16) 0.34540(15) 0.0439(5) Uani d . 1 . .
C C33 0.2048(4) 0.5086(2) 0.42083(19) 0.0503(6) Uani d . 1 . .
C C34 0.2859(4) 0.4179(2) 0.4624(2) 0.0550(7) Uani d . 1 . .
H H34 0.3435 0.4095 0.5154 0.066 Uiso calc R 1 . .
C C35 0.2656(4) 0.3409(2) 0.41023(19) 0.0478(6) Uani d . 1 . .
C C36 0.3312(5) 0.2281(2) 0.4255(2) 0.0651(8) Uani d . 1 . .
H H36A 0.3851 0.1979 0.3684 0.098 Uiso calc R 1 . .
H H36B 0.2362 0.1997 0.4479 0.098 Uiso calc R 1 . .
H H36C 0.4144 0.214 0.4701 0.098 Uiso calc R 1 . .
C C37 0.1823(5) 0.6152(3) 0.4507(2) 0.0681(9) Uani d . 1 . .
H H37A 0.2456 0.6505 0.4062 0.102 Uiso calc R 1 . .
H H37B 0.2254 0.6125 0.5098 0.102 Uiso calc R 1 . .
H H37C 0.0616 0.6508 0.4551 0.102 Uiso calc R 1 . .
O O41 0.3084(3) 0.23057(15) 0.21148(14) 0.0557(5) Uani d . 1 . .
C C42 0.3831(5) 0.1373(3) 0.1751(2) 0.0686(9) Uani d . 1 . .
C C43 0.3018(7) 0.0590(3) 0.1884(3) 0.0873(12) Uani d . 1 . .
H H43 0.1904 0.0701 0.2183 0.105 Uiso calc R 1 . .
C C44 0.3901(10) -0.0373(4) 0.1560(4) 0.123(2) Uani d . 1 . .
H H44 0.3371 -0.0908 0.1644 0.148 Uiso calc R 1 . .
C C45 0.5542(10) -0.0536(5) 0.1120(4) 0.136(3) Uani d . 1 . .
H H45 0.6119 -0.1184 0.0916 0.164 Uiso calc R 1 . .
C C46 0.6349(7) 0.0241(5) 0.0976(3) 0.1104(19) Uani d . 1 . .
C C47 0.5484(5) 0.1210(3) 0.1283(3) 0.0871(13) Uani d . 1 . .
H H47 0.6008 0.1747 0.1175 0.104 Uiso calc R 1 . .
C C48 0.8087(8) -0.0018(6) 0.0543(5) 0.169(3) Uani d . 1 . .
H H48A 0.8837 0.0168 0.0928 0.254 Uiso calc R 1 . .
H H48B 0.8129 0.0344 -0.0044 0.254 Uiso calc R 1 . .
H H48C 0.846 -0.0742 0.0454 0.254 Uiso calc R 1 . .
O O51 -0.0196(3) 0.24020(14) 0.33482(13) 0.0528(5) Uani d . 1 . .
C C52 -0.1014(4) 0.1689(2) 0.3574(2) 0.0585(7) Uani d . 1 . .
C C53 -0.1504(5) 0.1115(3) 0.2944(3) 0.0760(10) Uani d . 1 . .
H H53 -0.1272 0.1236 0.2314 0.091 Uiso calc R 1 . .
C C54 -0.2322(6) 0.0376(3) 0.3251(3) 0.0819(11) Uani d . 1 . .
H H54 -0.2655 0.0004 0.2825 0.098 Uiso calc R 1 . .
C C55 -0.2668(5) 0.0168(3) 0.4192(3) 0.0785(11) Uani d . 1 . .
H H55 -0.3208 -0.0347 0.4388 0.094 Uiso calc R 1 . .
C C56 -0.2208(4) 0.0727(2) 0.4834(3) 0.0641(8) Uani d . 1 . .
C C57 -0.1373(4) 0.1480(2) 0.4516(2) 0.0586(7) Uani d . 1 . .
H H57 -0.1045 0.1855 0.4942 0.07 Uiso calc R 1 . .
C C58 -0.2607(6) 0.0553(3) 0.5851(3) 0.0866(12) Uani d . 1 . .
H H58A -0.2717 -0.0133 0.5973 0.13 Uiso calc R 1 . .
H H58B -0.3674 0.103 0.606 0.13 Uiso calc R 1 . .
H H58C -0.1686 0.0649 0.6171 0.13 Uiso calc R 1 . .
N N61 -0.0075(3) 0.26435(19) 0.14084(17) 0.0542(6) Uani d . 1 . .
O O62 -0.0606(4) 0.2291(2) 0.07993(17) 0.0799(7) Uani d . 1 . .
H H1 0.035(4) 0.641(2) 0.283(2) 0.053(8) Uiso d . 1 . .

loop_
_atom_site_aniso_label
_atom_site_aniso_U_11
_atom_site_aniso_U_22
_atom_site_aniso_U_33
_atom_site_aniso_U_12
_atom_site_aniso_U_13
_atom_site_aniso_U_23
B1 0.0534(18) 0.0410(15) 0.0496(17) -0.0084(13) -0.0011(13) -0.0013(12)
Mo1 0.04415(14) 0.04337(14) 0.04167(14) -0.00827(9) -0.00681(9) -0.00342(9)
N11 0.0433(12) 0.0542(13) 0.0430(12) -0.0067(10) -0.0002(9) -0.0021(10)
N12 0.0471(12) 0.0482(12) 0.0464(12) -0.0117(10) -0.0030(9) 0.0055(9)
C13 0.0569(17) 0.0637(18) 0.0535(17) -0.0177(14) -0.0071(13) 0.0157(14)
C14 0.0624(19) 0.087(2) 0.0480(16) -0.0212(17) 0.0012(14) 0.0160(16)
C15 0.0498(16) 0.077(2) 0.0420(14) -0.0106(14) -0.0006(12) 0.0019(13)
C16 0.084(2) 0.096(3) 0.0488(18) -0.013(2) 0.0071(16) -0.0143(17)
C17 0.094(3) 0.070(2) 0.075(2) -0.034(2) -0.017(2) 0.0232(18)
N21 0.0401(11) 0.0553(13) 0.0472(12) -0.0094(10) -0.0024(9) 0.0010(10)
N22 0.0443(12) 0.0478(12) 0.0483(12) -0.0014(10) -0.0022(9) 0.0001(10)
C23 0.0516(16) 0.0640(18) 0.0469(15) 0.0106(14) -0.0009(12) 0.0037(13)
C24 0.0375(14) 0.085(2) 0.0600(18) 0.0053(15) -0.0010(13) 0.0065(16)
C25 0.0395(14) 0.078(2) 0.0488(15) -0.0120(14) -0.0020(11) 0.0077(14)
C26 0.0498(18) 0.094(3) 0.087(3) -0.0272(18) -0.0093(16) 0.010(2)
C27 0.081(3) 0.060(2) 0.086(3) 0.0149(18) -0.003(2) -0.0023(18)
N31 0.0437(11) 0.0393(10) 0.0436(11) -0.0082(9) -0.0043(9) -0.0009(9)
N32 0.0458(12) 0.0412(11) 0.0439(11) -0.0102(9) -0.0023(9) -0.0049(9)
C33 0.0558(16) 0.0546(15) 0.0429(14) -0.0191(13) 0.0003(12) -0.0080(12)
C34 0.0639(18) 0.0622(17) 0.0422(14) -0.0191(14) -0.0125(13) -0.0028(12)
C35 0.0481(14) 0.0521(15) 0.0432(14) -0.0125(12) -0.0076(11) 0.0006(11)
C36 0.079(2) 0.0523(16) 0.0625(19) -0.0095(15) -0.0258(16) 0.0074(14)
C37 0.082(2) 0.0601(18) 0.066(2) -0.0222(17) -0.0030(17) -0.0216(15)
O41 0.0541(11) 0.0497(11) 0.0579(12) 0.0004(9) -0.0110(9) -0.0110(9)
C42 0.075(2) 0.067(2) 0.0519(17) 0.0139(17) -0.0235(15) -0.0163(15)
C43 0.125(4) 0.0540(19) 0.078(3) -0.009(2) -0.022(2) -0.0086(18)
C44 0.195(7) 0.059(2) 0.111(4) -0.001(3) -0.059(4) -0.017(2)
C45 0.175(6) 0.094(4) 0.108(4) 0.057(4) -0.065(4) -0.056(3)
C46 0.098(3) 0.115(4) 0.090(3) 0.045(3) -0.036(3) -0.051(3)
C47 0.070(2) 0.097(3) 0.078(2) 0.021(2) -0.0231(19) -0.039(2)
C48 0.122(5) 0.201(7) 0.151(6) 0.043(5) -0.025(4) -0.094(6)
O51 0.0647(12) 0.0466(10) 0.0489(11) -0.0155(9) -0.0124(9) -0.0007(8)
C52 0.0586(17) 0.0537(16) 0.0634(18) -0.0119(14) -0.0161(14) 0.0024(14)
C53 0.100(3) 0.073(2) 0.068(2) -0.037(2) -0.030(2) 0.0079(17)
C54 0.105(3) 0.069(2) 0.088(3) -0.039(2) -0.042(2) 0.0056(19)
C55 0.081(2) 0.060(2) 0.103(3) -0.0299(18) -0.030(2) 0.0211(19)
C56 0.0578(18) 0.0530(17) 0.076(2) -0.0084(14) -0.0079(15) 0.0113(15)
C57 0.0628(18) 0.0496(16) 0.0618(18) -0.0116(14) -0.0101(14) 0.0040(13)
C58 0.090(3) 0.073(2) 0.087(3) -0.015(2) 0.009(2) 0.013(2)
N61 0.0602(15) 0.0551(14) 0.0491(13) -0.0144(11) -0.0125(11) -0.0046(11)
O62 0.102(2) 0.0904(18) 0.0586(14) -0.0349(15) -0.0271(13) -0.0076(13)

loop_
_atom_type_symbol
_atom_type_description
_atom_type_scat_dispersion_real
_atom_type_scat_dispersion_imag
_atom_type_scat_source
C C 0.003 0.002 'International Tables Vol C Tables 4.2.6.8 and 6.1.1.4'
H H 0 0 'International Tables Vol C Tables 4.2.6.8 and 6.1.1.4'
B B 0.001 0.001 'International Tables Vol C Tables 4.2.6.8 and 6.1.1.4'
Mo Mo -1.683 0.686 'International Tables Vol C Tables 4.2.6.8 and 6.1.1.4'
N N 0.006 0.003 'International Tables Vol C Tables 4.2.6.8 and 6.1.1.4'
O O 0.011 0.006 'International Tables Vol C Tables 4.2.6.8 and 6.1.1.4'

loop_
_geom_angle_atom_site_label_1
_geom_angle_atom_site_label_2
_geom_angle_atom_site_label_3
_geom_angle_site_symmetry_1
_geom_angle_site_symmetry_3
_geom_angle
_geom_angle_publ_flag
N32 B1 N22 . . 109.8(2) ?
N32 B1 N12 . . 109.9(2) ?
N22 B1 N12 . . 106.9(2) ?
N32 B1 H1 . . 109.4(15) ?
N22 B1 H1 . . 111.0(15) ?
N12 B1 H1 . . 109.7(15) ?
N11 Mo1 N21 . . 78.50(9) ?
N11 Mo1 N31 . . 83.91(8) ?
N11 Mo1 O41 . . 88.87(9) ?
N11 Mo1 O51 . . 163.39(8) ?
N21 Mo1 N31 . . 84.92(9) ?
N21 Mo1 O51 . . 89.71(9) ?
N21 Mo1 O41 . . 163.62(9) ?
N31 Mo1 N61 . . 178.48(10) ?
O41 Mo1 O51 . . 100.29(9) ?
N61 Mo1 O41 . . 96.67(11) ?
N61 Mo1 O51 . . 98.05(10) ?
N61 Mo1 N11 . . 94.57(10) ?
N61 Mo1 N21 . . 94.71(11) ?
O41 Mo1 N31 . . 83.40(9) ?
O51 Mo1 N31 . . 83.43(8) ?
C15 N11 N12 . . 106.6(2) ?
C15 N11 Mo1 . . 133.1(2) ?
N12 N11 Mo1 . . 120.27(16) ?
C13 N12 N11 . . 109.4(2) ?
C13 N12 B1 . . 130.2(3) ?
N11 N12 B1 . . 119.9(2) ?
N12 C13 C14 . . 107.6(3) ?
N12 C13 C17 . . 122.9(3) ?
C14 C13 C17 . . 129.5(3) ?
C13 C14 C15 . . 107.1(3) ?
C13 C14 H14 . . 126.5 ?
C15 C14 H14 . . 126.5 ?
N11 C15 C14 . . 109.4(3) ?
N11 C15 C16 . . 122.5(3) ?
C14 C15 C16 . . 128.1(3) ?
C15 C16 H16A . . 109.5 ?
C15 C16 H16B . . 109.5 ?
H16A C16 H16B . . 109.5 ?
C15 C16 H16C . . 109.5 ?
H16A C16 H16C . . 109.5 ?
H16B C16 H16C . . 109.5 ?
C13 C17 H17A . . 109.5 ?
C13 C17 H17B . . 109.5 ?
H17A C17 H17B . . 109.5 ?
C13 C17 H17C . . 109.5 ?
H17A C17 H17C . . 109.5 ?
H17B C17 H17C . . 109.5 ?
C25 N21 N22 . . 107.0(2) ?
C25 N21 Mo1 . . 132.7(2) ?
N22 N21 Mo1 . . 120.31(16) ?
C23 N22 N21 . . 109.1(2) ?
C23 N22 B1 . . 130.5(3) ?
N21 N22 B1 . . 120.2(2) ?
N22 C23 C24 . . 107.8(3) ?
N22 C23 C27 . . 122.6(3) ?
C24 C23 C27 . . 129.6(3) ?
C23 C24 C25 . . 107.5(3) ?
C23 C24 H24 . . 126.2 ?
C25 C24 H24 . . 126.2 ?
N21 C25 C24 . . 108.6(3) ?
N21 C25 C26 . . 123.3(3) ?
C24 C25 C26 . . 128.1(3) ?
C25 C26 H26A . . 109.5 ?
C25 C26 H26B . . 109.5 ?
H26A C26 H26B . . 109.5 ?
C25 C26 H26C . . 109.5 ?
H26A C26 H26C . . 109.5 ?
H26B C26 H26C . . 109.5 ?
C23 C27 H27A . . 109.5 ?
C23 C27 H27B . . 109.5 ?
H27A C27 H27B . . 109.5 ?
C23 C27 H27C . . 109.5 ?
H27A C27 H27C . . 109.5 ?
H27B C27 H27C . . 109.5 ?
C35 N31 N32 . . 106.5(2) ?
C35 N31 Mo1 . . 132.66(18) ?
N32 N31 Mo1 . . 120.68(15) ?
C33 N32 N31 . . 109.4(2) ?
C33 N32 B1 . . 131.7(2) ?
N31 N32 B1 . . 118.9(2) ?
N32 C33 C34 . . 107.9(2) ?
N32 C33 C37 . . 123.3(3) ?
C34 C33 C37 . . 128.7(3) ?
C33 C34 C35 . . 106.6(2) ?
C33 C34 H34 . . 126.7 ?
C35 C34 H34 . . 126.7 ?
N31 C35 C34 . . 109.6(2) ?
N31 C35 C36 . . 122.3(2) ?
C34 C35 C36 . . 128.1(3) ?
C35 C36 H36A . . 109.5 ?
C35 C36 H36B . . 109.5 ?
H36A C36 H36B . . 109.5 ?
C35 C36 H36C . . 109.5 ?
H36A C36 H36C . . 109.5 ?
H36B C36 H36C . . 109.5 ?
C33 C37 H37A . . 109.5 ?
C33 C37 H37B . . 109.5 ?
H37A C37 H37B . . 109.5 ?
C33 C37 H37C . . 109.5 ?
H37A C37 H37C . . 109.5 ?
H37B C37 H37C . . 109.5 ?
Mo1 O41 C42 . . 134.2(2) ?
O41 C42 C43 . . 121.2(4) ?
O41 C42 C47 . . 118.3(4) ?
C43 C42 C47 . . 120.5(4) ?
C42 C43 C44 . . 118.7(5) ?
C42 C43 H43 . . 120.6 ?
C44 C43 H43 . . 120.6 ?
C45 C44 C43 . . 120.6(6) ?
C45 C44 H44 . . 119.7 ?
C43 C44 H44 . . 119.7 ?
C44 C45 C46 . . 121.1(5) ?
C44 C45 H45 . . 119.5 ?
C46 C45 H45 . . 119.5 ?
C45 C46 C47 . . 119.4(5) ?
C45 C46 C48 . . 116.7(6) ?
C47 C46 C48 . . 123.9(7) ?
C46 C47 C42 . . 119.8(5) ?
C46 C47 H47 . . 120.1 ?
C42 C47 H47 . . 120.1 ?
C46 C48 H48A . . 109.5 ?
C46 C48 H48B . . 109.5 ?
H48A C48 H48B . . 109.5 ?
C46 C48 H48C . . 109.5 ?
H48A C48 H48C . . 109.5 ?
H48B C48 H48C . . 109.5 ?
Mo1 O51 C52 . . 143.54(19) ?
O51 C52 C53 . . 124.7(3) ?
O51 C52 C57 . . 117.0(3) ?
C53 C52 C57 . . 118.3(3) ?
C54 C53 C52 . . 120.2(4) ?
C54 C53 H53 . . 119.9 ?
C52 C53 H53 . . 119.9 ?
C53 C54 C55 . . 121.2(3) ?
C53 C54 H54 . . 119.4 ?
C55 C54 H54 . . 119.4 ?
C56 C55 C54 . . 120.1(3) ?
C56 C55 H55 . . 120 ?
C54 C55 H55 . . 120 ?
C55 C56 C57 . . 118.4(3) ?
C55 C56 C58 . . 121.8(3) ?
C57 C56 C58 . . 119.7(3) ?
C56 C57 C52 . . 121.8(3) ?
C56 C57 H57 . . 119.1 ?
C52 C57 H57 . . 119.1 ?
C56 C58 H58A . . 109.5 ?
C56 C58 H58B . . 109.5 ?
H58A C58 H58B . . 109.5 ?
C56 C58 H58C . . 109.5 ?
H58A C58 H58C . . 109.5 ?
H58B C58 H58C . . 109.5 ?
Mo1 N61 O62 . . 179.3(3) ?

loop_
_geom_bond_atom_site_label_1
_geom_bond_atom_site_label_2
_geom_bond_site_symmetry_2
_geom_bond_distance
_geom_bond_publ_flag
B1 N32 . 1.533(4) ?
B1 N22 . 1.539(4) ?
B1 N12 . 1.546(4) ?
B1 H1 . 1.15(3) ?
Mo1 N11 . 2.186(2) ?
Mo1 N21 . 2.200(2) ?
Mo1 N31 . 2.232(2) ?
Mo1 O41 . 1.935(2) ?
Mo1 O51 . 1.971(2) ?
Mo1 N61 . 1.760(2) ?
N11 C15 . 1.349(4) ?
N11 N12 . 1.383(3) ?
N12 C13 . 1.357(4) ?
C13 C14 . 1.373(5) ?
C13 C17 . 1.501(5) ?
C14 C15 . 1.386(5) ?
C14 H14 . 0.93 ?
C15 C16 . 1.495(5) ?
C16 H16A . 0.96 ?
C16 H16B . 0.96 ?
C16 H16C . 0.96 ?
C17 H17A . 0.96 ?
C17 H17B . 0.96 ?
C17 H17C . 0.96 ?
N21 C25 . 1.347(4) ?
N21 N22 . 1.379(3) ?
N22 C23 . 1.352(4) ?
C23 C24 . 1.360(5) ?
C23 C27 . 1.490(5) ?
C24 C25 . 1.385(5) ?
C24 H24 . 0.93 ?
C25 C26 . 1.488(5) ?
C26 H26A . 0.96 ?
C26 H26B . 0.96 ?
C26 H26C . 0.96 ?
C27 H27A . 0.96 ?
C27 H27B . 0.96 ?
C27 H27C . 0.96 ?
N31 C35 . 1.342(3) ?
N31 N32 . 1.378(3) ?
N32 C33 . 1.351(3) ?
C33 C34 . 1.367(4) ?
C33 C37 . 1.497(4) ?
C34 C35 . 1.387(4) ?
C34 H34 . 0.93 ?
C35 C36 . 1.490(4) ?
C36 H36A . 0.96 ?
C36 H36B . 0.96 ?
C36 H36C . 0.96 ?
C37 H37A . 0.96 ?
C37 H37B . 0.96 ?
C37 H37C . 0.96 ?
O41 C42 . 1.362(4) ?
C42 C43 . 1.380(6) ?
C42 C47 . 1.395(6) ?
C43 C44 . 1.395(6) ?
C43 H43 . 0.93 ?
C44 C45 . 1.370(10) ?
C44 H44 . 0.93 ?
C45 C46 . 1.370(9) ?
C45 H45 . 0.93 ?
C46 C47 . 1.391(6) ?
C46 C48 . 1.430(8) ?
C47 H47 . 0.93 ?
C48 H48A . 0.96 ?
C48 H48B . 0.96 ?
C48 H48C . 0.96 ?
O51 C52 . 1.311(4) ?
C52 C53 . 1.396(5) ?
C52 C57 . 1.397(5) ?
C53 C54 . 1.364(5) ?
C53 H53 . 0.93 ?
C54 C55 . 1.394(6) ?
C54 H54 . 0.93 ?
C55 C56 . 1.383(5) ?
C55 H55 . 0.93 ?
C56 C57 . 1.393(4) ?
C56 C58 . 1.499(5) ?
C57 H57 . 0.93 ?
C58 H58A . 0.96 ?
C58 H58B . 0.96 ?
C58 H58C . 0.96 ?
N61 O62 . 1.205(3) ?

loop_
_geom_torsion_atom_site_label_1
_geom_torsion_atom_site_label_2
_geom_torsion_atom_site_label_3
_geom_torsion_atom_site_label_4
_geom_torsion_site_symmetry_1
_geom_torsion_site_symmetry_2
_geom_torsion_site_symmetry_3
_geom_torsion_site_symmetry_4
_geom_torsion
_geom_torsion_publ_flag
N61 Mo1 N11 C15 . . . . -38.0(3) ?
O41 Mo1 N11 C15 . . . . 58.6(3) ?
O51 Mo1 N11 C15 . . . . -177.5(3) ?
N21 Mo1 N11 C15 . . . . -131.9(3) ?
N31 Mo1 N11 C15 . . . . 142.0(3) ?
N61 Mo1 N11 N12 . . . . 146.0(2) ?
O41 Mo1 N11 N12 . . . . -117.38(19) ?
O51 Mo1 N11 N12 . . . . 6.6(4) ?
N21 Mo1 N11 N12 . . . . 52.13(19) ?
N31 Mo1 N11 N12 . . . . -33.90(19) ?
C15 N11 N12 C13 . . . . 0.0(3) ?
Mo1 N11 N12 C13 . . . . 176.92(18) ?
C15 N11 N12 B1 . . . . 172.1(2) ?
Mo1 N11 N12 B1 . . . . -11.0(3) ?
N32 B1 N12 C13 . . . . -123.7(3) ?
N22 B1 N12 C13 . . . . 117.2(3) ?
N32 B1 N12 N11 . . . . 66.1(3) ?
N22 B1 N12 N11 . . . . -53.0(3) ?
N11 N12 C13 C14 . . . . -0.7(3) ?
B1 N12 C13 C14 . . . . -171.7(3) ?
N11 N12 C13 C17 . . . . 178.7(3) ?
B1 N12 C13 C17 . . . . 7.7(5) ?
N12 C13 C14 C15 . . . . 1.0(4) ?
C17 C13 C14 C15 . . . . -178.3(3) ?
N12 N11 C15 C14 . . . . 0.6(3) ?
Mo1 N11 C15 C14 . . . . -175.7(2) ?
N12 N11 C15 C16 . . . . 179.9(3) ?
Mo1 N11 C15 C16 . . . . 3.6(5) ?
C13 C14 C15 N11 . . . . -1.0(4) ?
C13 C14 C15 C16 . . . . 179.8(3) ?
N61 Mo1 N21 C25 . . . . 38.2(3) ?
O41 Mo1 N21 C25 . . . . 172.2(3) ?
O51 Mo1 N21 C25 . . . . -59.8(3) ?
N11 Mo1 N21 C25 . . . . 132.0(3) ?
N31 Mo1 N21 C25 . . . . -143.2(3) ?
N61 Mo1 N21 N22 . . . . -142.2(2) ?
O41 Mo1 N21 N22 . . . . -8.3(4) ?
O51 Mo1 N21 N22 . . . . 119.75(19) ?
N11 Mo1 N21 N22 . . . . -48.47(19) ?
N31 Mo1 N21 N22 . . . . 36.33(19) ?
C25 N21 N22 C23 . . . . -0.5(3) ?
Mo1 N21 N22 C23 . . . . 179.83(18) ?
C25 N21 N22 B1 . . . . -176.5(2) ?
Mo1 N21 N22 B1 . . . . 3.8(3) ?
N32 B1 N22 C23 . . . . 122.9(3) ?
N12 B1 N22 C23 . . . . -117.9(3) ?
N32 B1 N22 N21 . . . . -62.1(3) ?
N12 B1 N22 N21 . . . . 57.1(3) ?
N21 N22 C23 C24 . . . . 0.6(3) ?
B1 N22 C23 C24 . . . . 176.1(3) ?
N21 N22 C23 C27 . . . . -178.9(3) ?
B1 N22 C23 C27 . . . . -3.4(5) ?
N22 C23 C24 C25 . . . . -0.5(4) ?
C27 C23 C24 C25 . . . . 179.0(3) ?
N22 N21 C25 C24 . . . . 0.2(3) ?
Mo1 N21 C25 C24 . . . . 179.8(2) ?
N22 N21 C25 C26 . . . . 179.7(3) ?
Mo1 N21 C25 C26 . . . . -0.7(4) ?
C23 C24 C25 N21 . . . . 0.2(4) ?
C23 C24 C25 C26 . . . . -179.3(3) ?
O41 Mo1 N31 C35 . . . . -52.1(2) ?
O51 Mo1 N31 C35 . . . . 49.1(2) ?
N11 Mo1 N31 C35 . . . . -141.7(2) ?
N21 Mo1 N31 C35 . . . . 139.4(2) ?
O41 Mo1 N31 N32 . . . . 133.34(19) ?
O51 Mo1 N31 N32 . . . . -125.45(19) ?
N11 Mo1 N31 N32 . . . . 43.78(18) ?
N21 Mo1 N31 N32 . . . . -35.16(18) ?
C35 N31 N32 C33 . . . . -0.6(3) ?
Mo1 N31 N32 C33 . . . . 175.22(17) ?
C35 N31 N32 B1 . . . . 177.5(2) ?
Mo1 N31 N32 B1 . . . . -6.7(3) ?
N22 B1 N32 C33 . . . . -119.4(3) ?
N12 B1 N32 C33 . . . . 123.3(3) ?
N22 B1 N32 N31 . . . . 63.0(3) ?
N12 B1 N32 N31 . . . . -54.3(3) ?
N31 N32 C33 C34 . . . . 0.8(3) ?
B1 N32 C33 C34 . . . . -177.0(3) ?
N31 N32 C33 C37 . . . . -177.6(3) ?
B1 N32 C33 C37 . . . . 4.6(5) ?
N32 C33 C34 C35 . . . . -0.7(3) ?
C37 C33 C34 C35 . . . . 177.6(3) ?
N32 N31 C35 C34 . . . . 0.1(3) ?
Mo1 N31 C35 C34 . . . . -174.97(19) ?
N32 N31 C35 C36 . . . . -179.0(3) ?
Mo1 N31 C35 C36 . . . . 5.9(4) ?
C33 C34 C35 N31 . . . . 0.4(3) ?
C33 C34 C35 C36 . . . . 179.4(3) ?
N61 Mo1 O41 C42 . . . . -24.6(3) ?
O51 Mo1 O41 C42 . . . . 74.9(3) ?
N11 Mo1 O41 C42 . . . . -119.1(3) ?
N21 Mo1 O41 C42 . . . . -158.3(3) ?
N31 Mo1 O41 C42 . . . . 156.9(3) ?
Mo1 O41 C42 C43 . . . . -37.3(5) ?
Mo1 O41 C42 C47 . . . . 146.1(3) ?
O41 C42 C43 C44 . . . . -174.9(4) ?
C47 C42 C43 C44 . . . . 1.6(6) ?
C42 C43 C44 C45 . . . . 0.0(7) ?
C43 C44 C45 C46 . . . . -0.8(8) ?
C44 C45 C46 C47 . . . . 0.0(8) ?
C44 C45 C46 C48 . . . . 177.6(5) ?
C45 C46 C47 C42 . . . . 1.6(6) ?
C48 C46 C47 C42 . . . . -175.8(5) ?
O41 C42 C47 C46 . . . . 174.2(3) ?
C43 C42 C47 C46 . . . . -2.4(6) ?
N61 Mo1 O51 C52 . . . . 5.9(3) ?
O41 Mo1 O51 C52 . . . . -92.5(3) ?
N11 Mo1 O51 C52 . . . . 145.0(3) ?
N21 Mo1 O51 C52 . . . . 100.6(3) ?
N31 Mo1 O51 C52 . . . . -174.5(3) ?
Mo1 O51 C52 C53 . . . . 2.9(6) ?
Mo1 O51 C52 C57 . . . . -178.7(2) ?
O51 C52 C53 C54 . . . . 178.7(4) ?
C57 C52 C53 C54 . . . . 0.4(6) ?
C52 C53 C54 C55 . . . . -0.8(6) ?
C53 C54 C55 C56 . . . . 1.2(6) ?
C54 C55 C56 C57 . . . . -1.2(5) ?
C54 C55 C56 C58 . . . . 178.0(4) ?
C55 C56 C57 C52 . . . . 0.8(5) ?
C58 C56 C57 C52 . . . . -178.3(3) ?
O51 C52 C57 C56 . . . . -178.9(3) ?
C53 C52 C57 C56 . . . . -0.4(5) ?
